data_1567730
loop_
_publ_author_name
'Ravindar, Chinapaka'
'Reddy, S. Thirupathi'
'Sivaramakrishna, Dokku'
'Damera, Deepthi Priyanka'
'Swamy, Musti J.'

_publ_section_title
;
 Base-triggerable lauryl sarcosinate-dodecyl sulfate catanionic liposomes:
 structure, biophysical characterization, and drug entrapment/release
 studies.
;
_journal_issue 40
_journal_name_full 'Soft matter'
_journal_page_first 7814
_journal_page_last 7826
_journal_paper_doi 10.1039/d2sm00965j
_journal_volume 18
_journal_year 2022
_chemical_formula_moiety 'C15 H32 N O2, C12 H25 O4 S'
_chemical_formula_sum 'C27 H57 N O6 S'
_chemical_formula_weight 523.80
_space_group_IT_number 14
_space_group_name_Hall '-P 2ybc'
_space_group_name_H-M_alt 'P 1 21/c 1'
_symmetry_cell_setting monoclinic
_symmetry_space_group_name_H-M 'P 1 21/c 1'
_atom_sites_solution_hydrogens geom
_atom_sites_solution_primary direct
_atom_sites_solution_secondary difmap
_audit_creation_method SHELXL-97
_audit_update_record
;
2020-10-09 deposited with the CCDC.	2022-09-14 downloaded from the CCDC.
;
_cell_angle_alpha 90.00
_cell_angle_beta 97.104(2)
_cell_angle_gamma 90.00
_cell_formula_units_Z 12
_cell_length_a 30.686(3)
_cell_length_b 7.5240(7)
_cell_length_c 41.837(4)
_cell_measurement_reflns_used 11082
_cell_measurement_temperature 298(2)
_cell_measurement_theta_max 26.08
_cell_measurement_theta_min 1.25
_cell_volume 9585.2(16)
_computing_structure_refinement 'SHELXL-97 (Sheldrick, 1997)'
_computing_structure_solution 'SHELXS-97 (Sheldrick, 1990)'
_diffrn_ambient_temperature 298(2)
_diffrn_measured_fraction_theta_full 0.994
_diffrn_measured_fraction_theta_max 0.994
_diffrn_measurement_device_type 'Bruker Smart Apex X-ray diffractometer'
_diffrn_radiation_monochromator graphite
_diffrn_radiation_source 'fine-focus sealed tube'
_diffrn_radiation_type MoK\a
_diffrn_radiation_wavelength 0.71073
_diffrn_reflns_av_R_equivalents 0.0652
_diffrn_reflns_av_sigmaI/netI 0.0516
_diffrn_reflns_limit_h_max 37
_diffrn_reflns_limit_h_min -37
_diffrn_reflns_limit_k_max 9
_diffrn_reflns_limit_k_min -9
_diffrn_reflns_limit_l_max 51
_diffrn_reflns_limit_l_min -51
_diffrn_reflns_number 95982
_diffrn_reflns_theta_full 26.08
_diffrn_reflns_theta_max 26.08
_diffrn_reflns_theta_min 1.25
_exptl_absorpt_coefficient_mu 0.137
_exptl_absorpt_correction_T_max 0.984
_exptl_absorpt_correction_T_min 0.976
_exptl_absorpt_correction_type multi-scan
_exptl_crystal_colour colourless
_exptl_crystal_density_diffrn 1.089
_exptl_crystal_density_method 'not measured'
_exptl_crystal_description Thin
_exptl_crystal_F_000 3480.0
_exptl_crystal_size_max 0.2
_exptl_crystal_size_mid 0.15
_exptl_crystal_size_min 0.12
_refine_diff_density_max 0.484
_refine_diff_density_min -0.256
_refine_diff_density_rms 0.055
_refine_ls_extinction_method none
_refine_ls_goodness_of_fit_ref 1.069
_refine_ls_hydrogen_treatment mixed
_refine_ls_matrix_type full
_refine_ls_number_parameters 979
_refine_ls_number_reflns 19009
_refine_ls_number_restraints 0
_refine_ls_restrained_S_all 1.069
_refine_ls_R_factor_all 0.1426
_refine_ls_R_factor_gt 0.0850
_refine_ls_shift/su_max 0.001
_refine_ls_shift/su_mean 0.000
_refine_ls_structure_factor_coef Fsqd
_refine_ls_weighting_details 'calc w=1/[\s^2^(Fo^2^)+(0.0924P)^2^+3.2234P] where P=(Fo^2^+2Fc^2^)/3'
_refine_ls_weighting_scheme calc
_refine_ls_wR_factor_gt 0.1882
_refine_ls_wR_factor_ref 0.2186
_reflns_number_gt 11082
_reflns_number_total 19009
_reflns_threshold_expression >2sigma(I)
_cod_data_source_file d2sm00965j2.cif
_cod_data_source_block thiru
_cod_depositor_comments
;
The following automatic conversions were performed:

data item '_exptl_absorpt_correction_type' value 'Multi-scan' was
changed to 'multi-scan' in accordance with the
/home/data/users/saulius/crontab/automatic-downloads/rss-feeds/RSC/lib/dictionaries/cif_core.dic
dictionary named 'cif_core.dic' version 2.4.2 last updated on
2011-04-26.

Automatic conversion script
Id: cif_fix_values 7556 2019-12-06 15:28:31Z antanas 

 Adding full bibliography for 1567730.cif.
;
_cod_original_cell_volume 9585.3(16)
_cod_original_sg_symbol_H-M 'P 21/c'
_cod_database_code 1567730

loop_
_symmetry_equiv_pos_as_xyz
'x, y, z'
'-x, y+1/2, -z+1/2'
'-x, -y, -z'
'x, -y-1/2, z-1/2'

loop_
_atom_site_label
_atom_site_type_symbol
_atom_site_fract_x
_atom_site_fract_y
_atom_site_fract_z
_atom_site_U_iso_or_equiv
_atom_site_adp_type
_atom_site_occupancy
_atom_site_symmetry_multiplicity
_atom_site_calc_flag
_atom_site_refinement_flags
_atom_site_disorder_assembly
_atom_site_disorder_group
H1N H 0.4997(13) 0.301(5) 1.0116(9) 0.096(16) Uiso 1 1 d . . .
H1N1 H 0.5247(9) 0.396(4) 1.0338(7) 0.038(10) Uiso 1 1 d . . .
H2N1 H 0.5224(8) 0.295(4) 0.2007(6) 0.028(8) Uiso 1 1 d . . .
H2N H 0.4962(11) 0.194(4) 0.1762(8) 0.072(12) Uiso 1 1 d . . .
H3N H 0.4720(9) 0.497(4) 0.1330(7) 0.046(10) Uiso 1 1 d . . .
H3N1 H 0.5005(11) 0.600(5) 0.1533(9) 0.083(14) Uiso 1 1 d . . .
O17 O 0.45251(7) 0.4875(3) 0.19297(5) 0.0581(6) Uani 1 1 d . . .
S1 S 0.42079(2) 0.16129(10) 0.115683(18) 0.0433(2) Uani 1 1 d . . .
S2 S 0.57652(2) 0.75070(10) 1.049229(19) 0.0440(2) Uani 1 1 d . . .
S3 S 0.42431(2) 0.12421(10) 0.286414(18) 0.0448(2) Uani 1 1 d . . .
O16 O 0.39821(6) 0.6870(3) 0.18984(5) 0.0536(6) Uani 1 1 d . . .
O7 O 0.60414(6) 0.1617(3) 0.14311(4) 0.0488(5) Uani 1 1 d . . .
O5 O 0.60517(6) 0.2527(3) 0.97774(4) 0.0475(5) Uani 1 1 d . . .
N3 N 0.48034(9) 0.6000(4) 0.13768(7) 0.0430(6) Uani 1 1 d . . .
C25 C 0.56790(9) 0.3115(4) 0.98659(6) 0.0390(7) Uani 1 1 d . . .
O6 O 0.54526(6) 0.4224(3) 0.97267(5) 0.0557(6) Uani 1 1 d . . .
C79 C 0.43251(9) 0.6080(4) 0.17970(7) 0.0386(6) Uani 1 1 d . . .
N2 N 0.51652(9) 0.1937(4) 0.19256(6) 0.0411(6) Uani 1 1 d . . .
N1 N 0.51835(9) 0.3015(4) 1.02720(7) 0.0426(6) Uani 1 1 d . . .
C40 C 0.56674(9) 0.2156(4) 0.15222(7) 0.0399(7) Uani 1 1 d . . .
O8 O 0.54338(7) 0.3257(3) 0.13871(5) 0.0590(6) Uani 1 1 d . . .
O12 O 0.37448(7) 0.1150(3) 0.12636(5) 0.0624(6) Uani 1 1 d . . .
C20 C 0.73128(9) 0.3364(4) 0.87221(7) 0.0522(8) Uani 1 1 d . . .
H20A H 0.7333 0.4646 0.8745 0.063 Uiso 1 1 calc R . .
H20B H 0.7088 0.3108 0.8544 0.063 Uiso 1 1 calc R . .
C38 C 0.65932(9) 0.1763(4) 0.10683(7) 0.0516(8) Uani 1 1 d . . .
H38A H 0.6586 0.0482 0.1043 0.062 Uiso 1 1 calc R . .
H38B H 0.6810 0.2048 0.1250 0.062 Uiso 1 1 calc R . .
C77 C 0.34396(10) 0.7098(4) 0.22631(7) 0.0511(8) Uani 1 1 d . . .
H77A H 0.3215 0.6842 0.2085 0.061 Uiso 1 1 calc R . .
H77B H 0.3480 0.8376 0.2275 0.061 Uiso 1 1 calc R . .
C18 C 0.78965(10) 0.3443(5) 0.83393(7) 0.0567(8) Uani 1 1 d . . .
H18A H 0.7922 0.4721 0.8365 0.068 Uiso 1 1 calc R . .
H18B H 0.7673 0.3213 0.8159 0.068 Uiso 1 1 calc R . .
C65 C 0.32020(10) 0.1315(5) 0.16213(8) 0.0599(9) Uani 1 1 d . . .
H65A H 0.3238 0.0046 0.1657 0.072 Uiso 1 1 calc R . .
H65B H 0.2978 0.1482 0.1439 0.072 Uiso 1 1 calc R . .
C36 C 0.71758(9) 0.2066(4) 0.06887(7) 0.0520(8) Uani 1 1 d . . .
H36A H 0.7391 0.2371 0.0870 0.062 Uiso 1 1 calc R . .
H36B H 0.7181 0.0786 0.0663 0.062 Uiso 1 1 calc R . .
C23 C 0.65991(9) 0.2513(4) 0.94140(7) 0.0466(7) Uani 1 1 d . . .
H23A H 0.6580 0.1228 0.9401 0.056 Uiso 1 1 calc R . .
H23B H 0.6821 0.2816 0.9591 0.056 Uiso 1 1 calc R . .
C63 C 0.26153(11) 0.1416(5) 0.19949(8) 0.0603(9) Uani 1 1 d . . .
H63A H 0.2645 0.0140 0.2023 0.072 Uiso 1 1 calc R . .
H63B H 0.2394 0.1623 0.1812 0.072 Uiso 1 1 calc R . .
O13 O 0.42082(8) 0.3457(3) 0.10825(6) 0.0750(7) Uani 1 1 d . . .
C24 C 0.61674(9) 0.3255(4) 0.94767(6) 0.0471(7) Uani 1 1 d . . .
H24A H 0.6185 0.4540 0.9491 0.057 Uiso 1 1 calc R . .
H24B H 0.5943 0.2948 0.9301 0.057 Uiso 1 1 calc R . .
C66 C 0.36194(11) 0.2058(5) 0.15416(8) 0.0649(9) Uani 1 1 d . . .
H66A H 0.3585 0.3318 0.1497 0.078 Uiso 1 1 calc R . .
H66B H 0.3846 0.1910 0.1723 0.078 Uiso 1 1 calc R . .
O1 O 0.62232(7) 0.8097(3) 1.03935(5) 0.0615(6) Uani 1 1 d . . .
O4 O 0.54482(7) 0.7940(3) 1.02206(6) 0.0741(7) Uani 1 1 d . . .
C41 C 0.55576(9) 0.1168(4) 0.18139(7) 0.0474(7) Uani 1 1 d . . .
H41A H 0.5506 -0.0076 0.1761 0.057 Uiso 1 1 calc R . .
H41B H 0.5802 0.1239 0.1984 0.057 Uiso 1 1 calc R . .
C75 C 0.28545(9) 0.7193(4) 0.26430(7) 0.0511(8) Uani 1 1 d . . .
H75A H 0.2881 0.8474 0.2662 0.061 Uiso 1 1 calc R . .
H75B H 0.2634 0.6939 0.2462 0.061 Uiso 1 1 calc R . .
C54 C 0.36453(11) 0.1753(5) 0.32368(9) 0.0671(10) Uani 1 1 d . . .
H54A H 0.3609 0.2925 0.3141 0.081 Uiso 1 1 calc R . .
H54B H 0.3844 0.1854 0.3435 0.081 Uiso 1 1 calc R . .
C74 C 0.27005(10) 0.6463(4) 0.29456(7) 0.0532(8) Uani 1 1 d . . .
H74A H 0.2925 0.6687 0.3125 0.064 Uiso 1 1 calc R . .
H74B H 0.2667 0.5186 0.2923 0.064 Uiso 1 1 calc R . .
C22 C 0.67333(9) 0.3236(4) 0.91030(7) 0.0511(8) Uani 1 1 d . . .
H22A H 0.6512 0.2906 0.8927 0.061 Uiso 1 1 calc R . .
H22B H 0.6740 0.4523 0.9115 0.061 Uiso 1 1 calc R . .
C76 C 0.32892(10) 0.6441(5) 0.25733(7) 0.0558(8) Uani 1 1 d . . .
H76A H 0.3266 0.5156 0.2564 0.067 Uiso 1 1 calc R . .
H76B H 0.3512 0.6741 0.2751 0.067 Uiso 1 1 calc R . .
C80 C 0.44347(9) 0.6934(4) 0.14929(7) 0.0475(7) Uani 1 1 d . . .
H80A H 0.4181 0.6892 0.1330 0.057 Uiso 1 1 calc R . .
H80B H 0.4512 0.8171 0.1534 0.057 Uiso 1 1 calc R . .
O10 O 0.45558(7) 0.1869(3) 0.31266(5) 0.0639(6) Uani 1 1 d . . .
C61 C 0.20256(11) 0.1467(5) 0.23705(8) 0.0631(9) Uani 1 1 d . . .
H61A H 0.2056 0.0192 0.2400 0.076 Uiso 1 1 calc R . .
H61B H 0.1805 0.1666 0.2187 0.076 Uiso 1 1 calc R . .
C33 C 0.78920(10) 0.3187(5) 0.00088(7) 0.0574(9) Uani 1 1 d . . .
H33A H 0.7900 0.4467 0.0037 0.069 Uiso 1 1 calc R . .
H33B H 0.7673 0.2924 -0.0172 0.069 Uiso 1 1 calc R . .
C35 C 0.73070(9) 0.2927(5) 0.03888(7) 0.0533(8) Uani 1 1 d . . .
H35A H 0.7309 0.4206 0.0417 0.064 Uiso 1 1 calc R . .
H35B H 0.7088 0.2647 0.0209 0.064 Uiso 1 1 calc R . .
C26 C 0.55665(9) 0.2177(4) 1.01611(7) 0.0458(7) Uani 1 1 d . . .
H26A H 0.5504 0.0936 1.0112 0.055 Uiso 1 1 calc R . .
H26B H 0.5814 0.2235 1.0329 0.055 Uiso 1 1 calc R . .
O14 O 0.42285(7) 0.0441(3) 0.08935(5) 0.0719(7) Uani 1 1 d . . .
C21 C 0.71737(9) 0.2586(4) 0.90276(7) 0.0491(8) Uani 1 1 d . . .
H21A H 0.7164 0.1302 0.9008 0.059 Uiso 1 1 calc R . .
H21B H 0.7394 0.2878 0.9207 0.059 Uiso 1 1 calc R . .
C73 C 0.22700(10) 0.7249(5) 0.30228(7) 0.0557(8) Uani 1 1 d . . .
H73A H 0.2305 0.8524 0.3048 0.067 Uiso 1 1 calc R . .
H73B H 0.2047 0.7043 0.2841 0.067 Uiso 1 1 calc R . .
C16 C 0.84763(11) 0.3497(5) 0.79561(8) 0.0649(9) Uani 1 1 d . . .
H16A H 0.8253 0.3250 0.7776 0.078 Uiso 1 1 calc R . .
H16B H 0.8498 0.4778 0.7980 0.078 Uiso 1 1 calc R . .
C39 C 0.61542(10) 0.2405(5) 0.11343(7) 0.0548(8) Uani 1 1 d . . .
H39A H 0.6158 0.3690 0.1154 0.066 Uiso 1 1 calc R . .
H39B H 0.5935 0.2085 0.0957 0.066 Uiso 1 1 calc R . .
C59 C 0.14288(11) 0.1529(5) 0.27407(8) 0.0693(10) Uani 1 1 d . . .
H59A H 0.1457 0.0256 0.2773 0.083 Uiso 1 1 calc R . .
H59B H 0.1211 0.1723 0.2555 0.083 Uiso 1 1 calc R . .
C72 C 0.21092(10) 0.6505(5) 0.33221(7) 0.0574(8) Uani 1 1 d . . .
H72A H 0.2333 0.6701 0.3504 0.069 Uiso 1 1 calc R . .
H72B H 0.2071 0.5232 0.3296 0.069 Uiso 1 1 calc R . .
C48 C 0.18558(11) 0.2338(5) 0.43210(8) 0.0671(10) Uani 1 1 d . . .
H48A H 0.2071 0.2065 0.4504 0.080 Uiso 1 1 calc R . .
H48B H 0.1850 0.3619 0.4296 0.080 Uiso 1 1 calc R . .
C50 C 0.24424(11) 0.2178(5) 0.39467(8) 0.0657(9) Uani 1 1 d . . .
H50A H 0.2660 0.1969 0.4132 0.079 Uiso 1 1 calc R . .
H50B H 0.2424 0.3453 0.3913 0.079 Uiso 1 1 calc R . .
C37 C 0.67260(10) 0.2608(5) 0.07657(7) 0.0575(9) Uani 1 1 d . . .
H37A H 0.6511 0.2294 0.0585 0.069 Uiso 1 1 calc R . .
H37B H 0.6720 0.3890 0.0790 0.069 Uiso 1 1 calc R . .
C32 C 0.83365(11) 0.2573(5) -0.00717(7) 0.0620(9) Uani 1 1 d . . .
H32A H 0.8556 0.2843 0.0109 0.074 Uiso 1 1 calc R . .
H32B H 0.8329 0.1293 -0.0099 0.074 Uiso 1 1 calc R . .
O9 O 0.38269(7) 0.0575(3) 0.30207(6) 0.0707(7) Uani 1 1 d . . .
C11 C 0.67778(10) 0.8157(5) 1.00441(7) 0.0597(9) Uani 1 1 d . . .
H11A H 0.6999 0.7980 1.0228 0.072 Uiso 1 1 calc R . .
H11B H 0.6729 0.9426 1.0019 0.072 Uiso 1 1 calc R . .
C42 C 0.49855(10) 0.0891(4) 0.21829(7) 0.0573(9) Uani 1 1 d . . .
H42A H 0.4924 -0.0300 0.2109 0.086 Uiso 1 1 calc R . .
H42B H 0.4720 0.1437 0.2233 0.086 Uiso 1 1 calc R . .
H42C H 0.5197 0.0865 0.2372 0.086 Uiso 1 1 calc R . .
C64 C 0.30456(10) 0.2147(4) 0.19164(8) 0.0574(8) Uani 1 1 d . . .
H64A H 0.3267 0.1960 0.2100 0.069 Uiso 1 1 calc R . .
H64B H 0.3015 0.3419 0.1882 0.069 Uiso 1 1 calc R . .
O11 O 0.43760(7) -0.0370(3) 0.27224(5) 0.0672(6) Uani 1 1 d . . .
C51 C 0.26052(11) 0.1354(5) 0.36572(8) 0.0648(9) Uani 1 1 d . . .
H51A H 0.2626 0.0079 0.3690 0.078 Uiso 1 1 calc R . .
H51B H 0.2388 0.1560 0.3472 0.078 Uiso 1 1 calc R . .
C12 C 0.63645(10) 0.7303(5) 1.01109(8) 0.0604(9) Uani 1 1 d . . .
H12A H 0.6140 0.7461 0.9928 0.072 Uiso 1 1 calc R . .
H12B H 0.6411 0.6039 1.0145 0.072 Uiso 1 1 calc R . .
C62 C 0.24542(10) 0.2193(5) 0.22924(8) 0.0582(9) Uani 1 1 d . . .
H62A H 0.2675 0.1985 0.2475 0.070 Uiso 1 1 calc R . .
H62B H 0.2425 0.3469 0.2264 0.070 Uiso 1 1 calc R . .
C19 C 0.77484(10) 0.2661(5) 0.86405(7) 0.0536(8) Uani 1 1 d . . .
H19A H 0.7972 0.2899 0.8820 0.064 Uiso 1 1 calc R . .
H19B H 0.7726 0.1382 0.8615 0.064 Uiso 1 1 calc R . .
O2 O 0.57287(8) 0.8619(3) 1.07617(5) 0.0704(7) Uani 1 1 d . . .
C34 C 0.77532(10) 0.2342(5) 0.03078(7) 0.0560(8) Uani 1 1 d . . .
H34A H 0.7972 0.2617 0.0489 0.067 Uiso 1 1 calc R . .
H34B H 0.7750 0.1062 0.0280 0.067 Uiso 1 1 calc R . .
C17 C 0.83307(10) 0.2720(5) 0.82584(7) 0.0588(9) Uani 1 1 d . . .
H17A H 0.8555 0.2956 0.8438 0.071 Uiso 1 1 calc R . .
H17B H 0.8306 0.1441 0.8234 0.071 Uiso 1 1 calc R . .
C81 C 0.49915(10) 0.6915(5) 0.11099(7) 0.0590(9) Uani 1 1 d . . .
H81A H 0.4778 0.6934 0.0922 0.089 Uiso 1 1 calc R . .
H81B H 0.5249 0.6291 0.1063 0.089 Uiso 1 1 calc R . .
H81C H 0.5069 0.8112 0.1173 0.089 Uiso 1 1 calc R . .
C60 C 0.18613(11) 0.2246(5) 0.26654(8) 0.0623(9) Uani 1 1 d . . .
H60A H 0.2080 0.2034 0.2849 0.075 Uiso 1 1 calc R . .
H60B H 0.1834 0.3522 0.2637 0.075 Uiso 1 1 calc R . .
C71 C 0.16822(10) 0.7306(5) 0.33994(7) 0.0592(9) Uani 1 1 d . . .
H71A H 0.1720 0.8581 0.3423 0.071 Uiso 1 1 calc R . .
H71B H 0.1457 0.7096 0.3219 0.071 Uiso 1 1 calc R . .
C9 C 0.73778(10) 0.8256(5) 0.96783(7) 0.0577(9) Uani 1 1 d . . .
H9A H 0.7598 0.8029 0.9861 0.069 Uiso 1 1 calc R . .
H9B H 0.7341 0.9534 0.9660 0.069 Uiso 1 1 calc R . .
C27 C 0.50013(10) 0.2072(4) 1.05386(7) 0.0577(9) Uani 1 1 d . . .
H27A H 0.4944 0.0855 1.0479 0.086 Uiso 1 1 calc R . .
H27B H 0.4733 0.2634 1.0579 0.086 Uiso 1 1 calc R . .
H27C H 0.5209 0.2120 1.0730 0.086 Uiso 1 1 calc R . .
C78 C 0.38594(10) 0.6235(4) 0.22043(7) 0.0533(8) Uani 1 1 d . . .
H78A H 0.4089 0.6524 0.2378 0.064 Uiso 1 1 calc R . .
H78B H 0.3823 0.4954 0.2197 0.064 Uiso 1 1 calc R . .
C10 C 0.69521(10) 0.7456(4) 0.97470(8) 0.0580(8) Uani 1 1 d . . .
H10A H 0.6991 0.6181 0.9769 0.070 Uiso 1 1 calc R . .
H10B H 0.6733 0.7665 0.9563 0.070 Uiso 1 1 calc R . .
C49 C 0.20095(11) 0.1542(5) 0.40272(8) 0.0664(10) Uani 1 1 d . . .
H49A H 0.2025 0.0263 0.4055 0.080 Uiso 1 1 calc R . .
H49B H 0.1790 0.1781 0.3845 0.080 Uiso 1 1 calc R . .
C58 C 0.12625(12) 0.2339(5) 0.30334(9) 0.0726(10) Uani 1 1 d . . .
H58A H 0.1480 0.2128 0.3218 0.087 Uiso 1 1 calc R . .
H58B H 0.1241 0.3615 0.3002 0.087 Uiso 1 1 calc R . .
C8 C 0.75470(10) 0.7576(5) 0.93780(8) 0.0589(9) Uani 1 1 d . . .
H8A H 0.7585 0.6299 0.9398 0.071 Uiso 1 1 calc R . .
H8B H 0.7325 0.7793 0.9196 0.071 Uiso 1 1 calc R . .
C52 C 0.30388(11) 0.2012(5) 0.35798(8) 0.0638(9) Uani 1 1 d . . .
H52A H 0.3250 0.1901 0.3771 0.077 Uiso 1 1 calc R . .
H52B H 0.3011 0.3267 0.3528 0.077 Uiso 1 1 calc R . .
C69 C 0.10966(11) 0.7370(6) 0.37792(8) 0.0739(11) Uani 1 1 d . . .
H69A H 0.0871 0.7157 0.3599 0.089 Uiso 1 1 calc R . .
H69B H 0.1132 0.8646 0.3803 0.089 Uiso 1 1 calc R . .
C53 C 0.32193(10) 0.1083(5) 0.33076(8) 0.0644(9) Uani 1 1 d . . .
H53A H 0.3248 -0.0172 0.3359 0.077 Uiso 1 1 calc R . .
H53B H 0.3009 0.1197 0.3115 0.077 Uiso 1 1 calc R . .
C7 C 0.79715(10) 0.8377(5) 0.93051(8) 0.0606(9) Uani 1 1 d . . .
H7A H 0.8193 0.8168 0.9487 0.073 Uiso 1 1 calc R . .
H7B H 0.7933 0.9652 0.9283 0.073 Uiso 1 1 calc R . .
C15 C 0.89112(11) 0.2791(6) 0.78773(8) 0.0730(11) Uani 1 1 d . . .
H15A H 0.8889 0.1513 0.7850 0.088 Uiso 1 1 calc R . .
H15B H 0.9134 0.3027 0.8057 0.088 Uiso 1 1 calc R . .
C5 C 0.85677(11) 0.8441(5) 0.89312(8) 0.0662(10) Uani 1 1 d . . .
H5A H 0.8788 0.8244 0.9115 0.079 Uiso 1 1 calc R . .
H5B H 0.8533 0.9716 0.8904 0.079 Uiso 1 1 calc R . .
C70 C 0.15238(11) 0.6582(5) 0.37010(8) 0.0665(10) Uani 1 1 d . . .
H70A H 0.1748 0.6796 0.3881 0.080 Uiso 1 1 calc R . .
H70B H 0.1488 0.5306 0.3678 0.080 Uiso 1 1 calc R . .
C31 C 0.84755(10) 0.3410(5) -0.03724(7) 0.0632(9) Uani 1 1 d . . .
H31A H 0.8255 0.3145 -0.0553 0.076 Uiso 1 1 calc R . .
H31B H 0.8484 0.4690 -0.0345 0.076 Uiso 1 1 calc R . .
C57 C 0.08317(13) 0.1680(6) 0.31112(10) 0.0887(13) Uani 1 1 d . . .
H57A H 0.0855 0.0411 0.3151 0.106 Uiso 1 1 calc R . .
H57B H 0.0616 0.1854 0.2924 0.106 Uiso 1 1 calc R . .
C6 C 0.81398(11) 0.7675(5) 0.90059(8) 0.0621(9) Uani 1 1 d . . .
H6A H 0.8173 0.6397 0.9027 0.075 Uiso 1 1 calc R . .
H6B H 0.7919 0.7899 0.8824 0.075 Uiso 1 1 calc R . .
C30 C 0.89150(12) 0.2802(6) -0.04551(8) 0.0731(11) Uani 1 1 d . . .
H30A H 0.9136 0.3082 -0.0276 0.088 Uiso 1 1 calc R . .
H30B H 0.8908 0.1520 -0.0480 0.088 Uiso 1 1 calc R . .
C14 C 0.90541(14) 0.3602(7) 0.75757(9) 0.0985(15) Uani 1 1 d . . .
H14A H 0.8831 0.3354 0.7396 0.118 Uiso 1 1 calc R . .
H14B H 0.9071 0.4882 0.7603 0.118 Uiso 1 1 calc R . .
C47 C 0.14165(12) 0.1757(5) 0.43988(8) 0.0735(10) Uani 1 1 d . . .
H47A H 0.1422 0.0477 0.4427 0.088 Uiso 1 1 calc R . .
H47B H 0.1200 0.2022 0.4216 0.088 Uiso 1 1 calc R . .
C4 C 0.87346(11) 0.7687(5) 0.86356(9) 0.0726(10) Uani 1 1 d . . .
H4A H 0.8759 0.6409 0.8661 0.087 Uiso 1 1 calc R . .
H4B H 0.8516 0.7911 0.8452 0.087 Uiso 1 1 calc R . .
C56 C 0.06669(15) 0.2544(7) 0.33951(11) 0.1155(17) Uani 1 1 d . . .
H56A H 0.0891 0.2422 0.3579 0.139 Uiso 1 1 calc R . .
H56B H 0.0632 0.3804 0.3350 0.139 Uiso 1 1 calc R . .
C68 C 0.09434(14) 0.6625(7) 0.40816(10) 0.1021(15) Uani 1 1 d . . .
H68A H 0.0910 0.5348 0.4057 0.122 Uiso 1 1 calc R . .
H68B H 0.1170 0.6837 0.4261 0.122 Uiso 1 1 calc R . .
C3 C 0.91638(13) 0.8378(6) 0.85580(10) 0.0893(13) Uani 1 1 d . . .
H3A H 0.9382 0.8192 0.8743 0.107 Uiso 1 1 calc R . .
H3B H 0.9137 0.9649 0.8523 0.107 Uiso 1 1 calc R . .
C46 C 0.12686(12) 0.2588(6) 0.46932(9) 0.0781(11) Uani 1 1 d . . .
H46A H 0.1478 0.2269 0.4877 0.094 Uiso 1 1 calc R . .
H46B H 0.1281 0.3869 0.4669 0.094 Uiso 1 1 calc R . .
C45 C 0.08246(13) 0.2119(7) 0.47694(10) 0.0960(14) Uani 1 1 d . . .
H45A H 0.0813 0.0842 0.4798 0.115 Uiso 1 1 calc R . .
H45B H 0.0614 0.2420 0.4585 0.115 Uiso 1 1 calc R . .
C67 C 0.05194(16) 0.7388(9) 0.41634(13) 0.151(2) Uani 1 1 d . . .
H67A H 0.0531 0.8661 0.4154 0.227 Uiso 1 1 calc R . .
H67B H 0.0474 0.7025 0.4377 0.227 Uiso 1 1 calc R . .
H67C H 0.0281 0.6965 0.4012 0.227 Uiso 1 1 calc R . .
O3 O 0.57800(8) 0.5654(3) 1.05536(6) 0.0755(7) Uani 1 1 d . . .
C2 C 0.93276(16) 0.7553(8) 0.82702(12) 0.1233(19) Uani 1 1 d . . .
H2A H 0.9364 0.6289 0.8311 0.148 Uiso 1 1 calc R . .
H2B H 0.9101 0.7688 0.8088 0.148 Uiso 1 1 calc R . .
C29 C 0.90502(13) 0.3609(7) -0.07552(9) 0.0945(14) Uani 1 1 d . . .
H29A H 0.8829 0.3321 -0.0934 0.113 Uiso 1 1 calc R . .
H29B H 0.9054 0.4891 -0.0731 0.113 Uiso 1 1 calc R . .
C13 C 0.94861(17) 0.2944(9) 0.74947(13) 0.156(3) Uani 1 1 d . . .
H13A H 0.9718 0.3429 0.7644 0.235 Uiso 1 1 calc R . .
H13B H 0.9525 0.3310 0.7280 0.235 Uiso 1 1 calc R . .
H13C H 0.9493 0.1670 0.7508 0.235 Uiso 1 1 calc R . .
C1 C 0.97384(18) 0.8240(9) 0.81763(14) 0.167(3) Uani 1 1 d . . .
H1A H 0.9706 0.9482 0.8126 0.251 Uiso 1 1 calc R . .
H1B H 0.9810 0.7609 0.7990 0.251 Uiso 1 1 calc R . .
H1C H 0.9970 0.8082 0.8351 0.251 Uiso 1 1 calc R . .
C55 C 0.02491(18) 0.1864(9) 0.34891(14) 0.160(3) Uani 1 1 d . . .
H55A H 0.0017 0.2075 0.3318 0.240 Uiso 1 1 calc R . .
H55B H 0.0185 0.2465 0.3680 0.240 Uiso 1 1 calc R . .
H55C H 0.0275 0.0611 0.3530 0.240 Uiso 1 1 calc R . .
C28 C 0.94875(16) 0.3030(9) -0.08393(13) 0.150(2) Uani 1 1 d . . .
H28A H 0.9715 0.3510 -0.0686 0.226 Uiso 1 1 calc R . .
H28B H 0.9525 0.3451 -0.1051 0.226 Uiso 1 1 calc R . .
H28C H 0.9504 0.1755 -0.0836 0.226 Uiso 1 1 calc R . .
C44 C 0.06804(16) 0.2985(8) 0.50600(12) 0.1271(19) Uani 1 1 d . . .
H44A H 0.0897 0.2707 0.5242 0.153 Uiso 1 1 calc R . .
H44B H 0.0690 0.4260 0.5028 0.153 Uiso 1 1 calc R . .
C43 C 0.02557(18) 0.2556(10) 0.51501(15) 0.177(3) Uani 1 1 d . . .
H43A H 0.0032 0.2899 0.4980 0.266 Uiso 1 1 calc R . .
H43B H 0.0213 0.3184 0.5344 0.266 Uiso 1 1 calc R . .
H43C H 0.0238 0.1300 0.5187 0.266 Uiso 1 1 calc R . .
O19 O 0.41078(8) 0.2607(3) 0.26461(6) 0.0816(8) Uani 1 1 d . . .
O18 O 0.45235(7) 0.1187(3) 0.14278(6) 0.0769(7) Uani 1 1 d . . .

loop_
_atom_site_aniso_label
_atom_site_aniso_U_11
_atom_site_aniso_U_22
_atom_site_aniso_U_33
_atom_site_aniso_U_23
_atom_site_aniso_U_13
_atom_site_aniso_U_12
O17 0.0553(13) 0.0587(14) 0.0650(14) 0.0256(12) 0.0255(11) 0.0200(11)
S1 0.0428(4) 0.0424(4) 0.0461(4) 0.0008(3) 0.0105(3) -0.0072(3)
S2 0.0443(4) 0.0415(4) 0.0478(4) 0.0018(3) 0.0122(3) -0.0064(3)
S3 0.0482(4) 0.0416(4) 0.0455(4) 0.0082(4) 0.0098(4) 0.0028(3)
O16 0.0540(13) 0.0630(14) 0.0475(12) 0.0129(11) 0.0210(10) 0.0195(11)
O7 0.0416(11) 0.0634(14) 0.0437(11) 0.0078(10) 0.0145(9) 0.0070(10)
O5 0.0398(11) 0.0627(13) 0.0427(11) 0.0086(10) 0.0150(9) 0.0122(10)
N3 0.0443(16) 0.0427(17) 0.0441(16) 0.0024(13) 0.0139(13) 0.0040(13)
C25 0.0402(16) 0.0402(16) 0.0373(16) -0.0032(13) 0.0078(13) -0.0004(13)
O6 0.0520(13) 0.0581(14) 0.0608(14) 0.0204(11) 0.0224(11) 0.0172(11)
C79 0.0351(15) 0.0388(16) 0.0429(16) -0.0012(14) 0.0083(13) 0.0015(13)
N2 0.0430(15) 0.0429(16) 0.0387(15) 0.0003(13) 0.0100(12) -0.0027(12)
N1 0.0439(16) 0.0424(17) 0.0444(17) 0.0019(14) 0.0176(13) 0.0023(13)
C40 0.0418(17) 0.0373(16) 0.0420(17) -0.0047(13) 0.0100(14) -0.0057(13)
O8 0.0544(13) 0.0617(14) 0.0647(14) 0.0230(12) 0.0229(11) 0.0184(11)
O12 0.0553(13) 0.0742(16) 0.0607(14) -0.0163(12) 0.0185(11) -0.0225(11)
C20 0.0465(18) 0.068(2) 0.0435(17) -0.0033(16) 0.0108(14) 0.0032(15)
C38 0.0439(18) 0.065(2) 0.0475(18) 0.0005(16) 0.0119(15) 0.0013(15)
C77 0.0487(18) 0.059(2) 0.0475(18) 0.0036(15) 0.0141(15) 0.0114(15)
C18 0.0528(19) 0.072(2) 0.0476(18) -0.0001(17) 0.0162(15) 0.0006(17)
C65 0.060(2) 0.065(2) 0.057(2) -0.0036(17) 0.0182(17) -0.0119(17)
C36 0.0479(18) 0.067(2) 0.0418(17) 0.0000(16) 0.0099(14) 0.0010(15)
C23 0.0399(17) 0.060(2) 0.0413(17) -0.0028(15) 0.0102(13) 0.0025(14)
C63 0.061(2) 0.066(2) 0.056(2) -0.0015(17) 0.0183(17) -0.0001(17)
O13 0.0959(19) 0.0486(14) 0.0854(17) 0.0157(13) 0.0308(15) 0.0013(13)
C24 0.0409(17) 0.063(2) 0.0391(16) 0.0053(15) 0.0122(13) 0.0022(14)
C66 0.060(2) 0.072(2) 0.066(2) -0.0154(19) 0.0213(18) -0.0138(18)
O1 0.0563(14) 0.0725(15) 0.0586(14) -0.0149(12) 0.0190(11) -0.0178(11)
O4 0.0612(15) 0.0799(17) 0.0776(16) -0.0002(14) -0.0062(13) 0.0003(13)
C41 0.0434(17) 0.0532(19) 0.0471(17) 0.0072(15) 0.0115(14) 0.0072(14)
C75 0.0443(18) 0.065(2) 0.0461(18) -0.0007(15) 0.0123(14) 0.0043(15)
C54 0.065(2) 0.069(2) 0.072(2) -0.009(2) 0.0273(19) -0.0043(18)
C74 0.0504(19) 0.066(2) 0.0447(18) -0.0011(16) 0.0125(15) 0.0064(16)
C22 0.0394(17) 0.073(2) 0.0413(17) -0.0004(16) 0.0089(14) 0.0064(15)
C76 0.0471(18) 0.076(2) 0.0460(18) 0.0071(17) 0.0113(15) 0.0157(16)
C80 0.0469(18) 0.0566(19) 0.0408(17) 0.0084(15) 0.0127(14) 0.0130(14)
O10 0.0558(14) 0.0685(15) 0.0655(14) -0.0033(12) 0.0002(12) -0.0003(11)
C61 0.063(2) 0.072(2) 0.057(2) 0.0039(18) 0.0187(17) 0.0041(18)
C33 0.0520(19) 0.076(2) 0.0453(18) 0.0000(17) 0.0120(15) -0.0001(17)
C35 0.0474(18) 0.070(2) 0.0426(17) 0.0040(16) 0.0082(14) 0.0020(16)
C26 0.0434(17) 0.0527(19) 0.0427(17) 0.0098(14) 0.0109(14) 0.0101(14)
O14 0.0809(17) 0.0713(16) 0.0679(15) -0.0248(13) 0.0270(13) -0.0199(13)
C21 0.0410(17) 0.064(2) 0.0437(17) -0.0006(15) 0.0098(14) 0.0024(15)
C73 0.0476(19) 0.073(2) 0.0494(19) -0.0019(17) 0.0167(15) 0.0037(16)
C16 0.059(2) 0.088(3) 0.051(2) -0.0022(19) 0.0209(17) -0.0017(19)
C39 0.0489(19) 0.074(2) 0.0432(18) 0.0094(16) 0.0138(15) 0.0005(16)
C59 0.065(2) 0.083(3) 0.062(2) -0.002(2) 0.0205(19) 0.004(2)
C72 0.054(2) 0.071(2) 0.0498(19) -0.0016(17) 0.0179(16) 0.0035(17)
C48 0.069(2) 0.074(2) 0.059(2) -0.0034(19) 0.0137(18) 0.0012(19)
C50 0.068(2) 0.072(2) 0.059(2) -0.0030(19) 0.0159(18) -0.0009(19)
C37 0.0464(19) 0.082(2) 0.0449(18) 0.0056(17) 0.0094(15) 0.0004(17)
C32 0.062(2) 0.078(2) 0.0487(19) 0.0015(18) 0.0160(17) 0.0029(18)
O9 0.0676(15) 0.0648(15) 0.0857(17) -0.0120(13) 0.0333(13) -0.0142(12)
C11 0.058(2) 0.069(2) 0.054(2) -0.0045(17) 0.0169(17) -0.0109(17)
C42 0.058(2) 0.068(2) 0.0486(19) 0.0140(17) 0.0198(16) 0.0011(17)
C64 0.059(2) 0.059(2) 0.058(2) -0.0036(17) 0.0207(17) -0.0023(16)
O11 0.0830(16) 0.0498(13) 0.0704(15) -0.0049(12) 0.0155(13) 0.0058(12)
C51 0.057(2) 0.076(2) 0.064(2) -0.0009(19) 0.0152(17) 0.0028(18)
C12 0.055(2) 0.067(2) 0.062(2) -0.0151(18) 0.0207(17) -0.0133(17)
C62 0.060(2) 0.062(2) 0.056(2) 0.0009(17) 0.0172(17) 0.0030(16)
C19 0.0484(19) 0.068(2) 0.0456(18) -0.0010(16) 0.0120(15) 0.0032(16)
O2 0.0809(17) 0.0704(16) 0.0643(15) -0.0211(13) 0.0261(13) -0.0153(13)
C34 0.054(2) 0.071(2) 0.0450(18) 0.0008(17) 0.0142(15) 0.0045(17)
C17 0.053(2) 0.075(2) 0.052(2) -0.0008(17) 0.0183(16) 0.0007(17)
C81 0.057(2) 0.078(2) 0.0461(18) 0.0183(17) 0.0214(16) 0.0094(17)
C60 0.061(2) 0.069(2) 0.059(2) 0.0022(18) 0.0193(18) 0.0024(18)
C71 0.0508(19) 0.076(2) 0.053(2) -0.0012(18) 0.0156(16) 0.0001(17)
C9 0.055(2) 0.065(2) 0.055(2) 0.0004(17) 0.0154(16) 0.0000(16)
C27 0.059(2) 0.070(2) 0.0471(18) 0.0183(17) 0.0203(16) 0.0114(17)
C78 0.0504(18) 0.069(2) 0.0436(17) 0.0148(16) 0.0172(15) 0.0154(16)
C10 0.058(2) 0.060(2) 0.059(2) -0.0015(17) 0.0172(17) -0.0069(17)
C49 0.063(2) 0.082(3) 0.056(2) 0.0008(19) 0.0150(18) 0.0082(19)
C58 0.067(2) 0.088(3) 0.067(2) -0.001(2) 0.023(2) 0.002(2)
C8 0.060(2) 0.061(2) 0.058(2) 0.0004(17) 0.0175(17) -0.0002(17)
C52 0.065(2) 0.066(2) 0.063(2) -0.0069(18) 0.0197(18) -0.0047(18)
C69 0.061(2) 0.100(3) 0.064(2) -0.005(2) 0.0256(19) 0.001(2)
C53 0.055(2) 0.075(2) 0.065(2) -0.0011(19) 0.0154(18) -0.0048(18)
C7 0.058(2) 0.071(2) 0.055(2) 0.0033(18) 0.0161(17) 0.0031(17)
C15 0.063(2) 0.097(3) 0.064(2) -0.008(2) 0.0258(19) 0.000(2)
C5 0.061(2) 0.078(3) 0.062(2) 0.0031(19) 0.0191(18) 0.0013(19)
C70 0.060(2) 0.087(3) 0.056(2) -0.0017(19) 0.0227(17) 0.0000(19)
C31 0.057(2) 0.084(3) 0.051(2) -0.0006(18) 0.0168(17) 0.0029(18)
C57 0.077(3) 0.109(3) 0.086(3) 0.001(3) 0.036(2) -0.002(2)
C6 0.059(2) 0.071(2) 0.058(2) 0.0025(18) 0.0150(17) 0.0004(18)
C30 0.064(2) 0.096(3) 0.063(2) -0.001(2) 0.0231(19) 0.002(2)
C14 0.090(3) 0.141(4) 0.073(3) 0.002(3) 0.044(2) -0.002(3)
C47 0.068(2) 0.092(3) 0.063(2) -0.003(2) 0.0170(19) 0.004(2)
C4 0.065(2) 0.088(3) 0.068(2) 0.003(2) 0.0228(19) 0.001(2)
C56 0.102(4) 0.146(5) 0.111(4) -0.013(3) 0.059(3) -0.003(3)
C68 0.094(3) 0.141(4) 0.081(3) -0.001(3) 0.050(3) -0.007(3)
C3 0.076(3) 0.107(3) 0.092(3) 0.004(3) 0.038(2) 0.002(2)
C46 0.078(3) 0.094(3) 0.065(2) -0.004(2) 0.022(2) 0.003(2)
C45 0.079(3) 0.126(4) 0.088(3) -0.013(3) 0.033(2) 0.003(3)
C67 0.104(4) 0.231(7) 0.134(5) -0.008(5) 0.079(4) 0.002(4)
O3 0.0929(18) 0.0449(14) 0.0933(18) 0.0122(13) 0.0302(15) 0.0013(12)
C2 0.106(4) 0.156(5) 0.121(4) -0.017(4) 0.065(3) -0.013(3)
C29 0.083(3) 0.133(4) 0.074(3) 0.002(3) 0.037(2) 0.000(3)
C13 0.110(4) 0.241(8) 0.134(5) -0.006(5) 0.079(4) 0.001(4)
C1 0.137(5) 0.214(7) 0.173(6) 0.006(5) 0.104(5) -0.010(5)
C55 0.128(5) 0.205(7) 0.167(6) 0.006(5) 0.095(4) -0.002(5)
C28 0.104(4) 0.233(7) 0.130(4) -0.005(5) 0.075(4) 0.004(4)
C44 0.110(4) 0.168(5) 0.113(4) -0.031(4) 0.055(3) 0.005(4)
C43 0.135(5) 0.238(8) 0.178(6) -0.032(6) 0.096(5) 0.000(5)
O19 0.099(2) 0.0739(17) 0.0710(16) 0.0307(14) 0.0067(14) 0.0174(15)
O18 0.0641(15) 0.0877(18) 0.0753(16) 0.0021(14) -0.0062(13) 0.0030(13)

loop_
_atom_type_symbol
_atom_type_description
_atom_type_scat_dispersion_real
_atom_type_scat_dispersion_imag
_atom_type_scat_source
C C 0.0033 0.0016 'International Tables Vol C Tables 4.2.6.8 and 6.1.1.4'
H H 0.0000 0.0000 'International Tables Vol C Tables 4.2.6.8 and 6.1.1.4'
N N 0.0061 0.0033 'International Tables Vol C Tables 4.2.6.8 and 6.1.1.4'
O O 0.0106 0.0060 'International Tables Vol C Tables 4.2.6.8 and 6.1.1.4'
S S 0.1246 0.1234 'International Tables Vol C Tables 4.2.6.8 and 6.1.1.4'

loop_
_geom_angle_atom_site_label_1
_geom_angle_atom_site_label_2
_geom_angle_atom_site_label_3
_geom_angle
_geom_angle_site_symmetry_1
_geom_angle_site_symmetry_3
_geom_angle_publ_flag
O14 S1 O13 115.79(15) . . ?
O14 S1 O18 112.62(15) . . ?
O13 S1 O18 111.89(16) . . ?
O14 S1 O12 102.16(12) . . ?
O13 S1 O12 107.56(14) . . ?
O18 S1 O12 105.69(13) . . ?
O3 S2 O2 116.10(15) . . ?
O3 S2 O4 111.65(16) . . ?
O2 S2 O4 112.45(15) . . ?
O3 S2 O1 108.35(14) . . ?
O2 S2 O1 101.69(13) . . ?
O4 S2 O1 105.46(13) . . ?
O19 S3 O11 115.32(15) . . ?
O19 S3 O10 111.77(15) . . ?
O11 S3 O10 113.27(14) . . ?
O19 S3 O9 108.15(15) . . ?
O11 S3 O9 100.83(13) . . ?
O10 S3 O9 106.38(13) . . ?
C79 O16 C78 115.8(2) . . ?
C40 O7 C39 115.4(2) . . ?
C25 O5 C24 115.4(2) . . ?
C80 N3 C81 114.5(2) . . ?
O6 C25 O5 124.8(3) . . ?
O6 C25 C26 123.6(3) . . ?
O5 C25 C26 111.6(2) . . ?
O17 C79 O16 125.2(3) . . ?
O17 C79 C80 124.3(2) . . ?
O16 C79 C80 110.5(2) . . ?
C41 N2 C42 114.5(2) . . ?
C26 N1 C27 115.1(2) . . ?
O8 C40 O7 124.8(3) . . ?
O8 C40 C41 123.2(3) . . ?
O7 C40 C41 111.9(2) . . ?
C66 O12 S1 117.57(19) . . ?
C21 C20 C19 113.8(3) . . ?
C39 C38 C37 111.2(3) . . ?
C78 C77 C76 111.2(2) . . ?
C19 C18 C17 114.2(3) . . ?
C66 C65 C64 113.5(3) . . ?
C35 C36 C37 113.9(3) . . ?
C24 C23 C22 111.0(2) . . ?
C64 C63 C62 115.1(3) . . ?
O5 C24 C23 109.2(2) . . ?
O12 C66 C65 109.2(3) . . ?
C12 O1 S2 117.87(19) . . ?
N2 C41 C40 109.9(2) . . ?
C74 C75 C76 113.7(3) . . ?
O9 C54 C53 110.0(3) . . ?
C75 C74 C73 114.1(3) . . ?
C21 C22 C23 114.2(2) . . ?
C75 C76 C77 114.4(2) . . ?
N3 C80 C79 109.8(2) . . ?
C62 C61 C60 115.3(3) . . ?
C34 C33 C32 114.1(3) . . ?
C36 C35 C34 113.7(3) . . ?
N1 C26 C25 109.6(2) . . ?
C22 C21 C20 113.9(3) . . ?
C72 C73 C74 114.5(3) . . ?
C15 C16 C17 114.0(3) . . ?
O7 C39 C38 110.0(2) . . ?
C60 C59 C58 114.9(3) . . ?
C73 C72 C71 114.2(3) . . ?
C47 C48 C49 116.6(3) . . ?
C49 C50 C51 116.4(3) . . ?
C36 C37 C38 114.3(3) . . ?
C31 C32 C33 114.3(3) . . ?
C54 O9 S3 117.5(2) . . ?
C12 C11 C10 113.8(3) . . ?
C63 C64 C65 113.7(3) . . ?
C52 C51 C50 115.6(3) . . ?
O1 C12 C11 109.1(3) . . ?
C61 C62 C63 115.1(3) . . ?
C18 C19 C20 114.6(3) . . ?
C33 C34 C35 114.7(3) . . ?
C16 C17 C18 114.0(3) . . ?
C59 C60 C61 115.2(3) . . ?
C70 C71 C72 114.4(3) . . ?
C10 C9 C8 115.0(3) . . ?
O16 C78 C77 108.9(2) . . ?
C9 C10 C11 115.1(3) . . ?
C50 C49 C48 116.0(3) . . ?
C57 C58 C59 116.2(3) . . ?
C7 C8 C9 115.5(3) . . ?
C51 C52 C53 115.6(3) . . ?
C70 C69 C68 113.8(3) . . ?
C54 C53 C52 114.6(3) . . ?
C8 C7 C6 115.1(3) . . ?
C16 C15 C14 113.3(3) . . ?
C6 C5 C4 114.9(3) . . ?
C71 C70 C69 114.7(3) . . ?
C30 C31 C32 114.7(3) . . ?
C58 C57 C56 115.2(4) . . ?
C5 C6 C7 115.9(3) . . ?
C29 C30 C31 114.7(3) . . ?
C13 C14 C15 114.4(4) . . ?
C48 C47 C46 115.5(3) . . ?
C3 C4 C5 116.6(3) . . ?
C55 C56 C57 116.8(5) . . ?
C67 C68 C69 114.7(4) . . ?
C4 C3 C2 115.2(4) . . ?
C45 C46 C47 117.2(4) . . ?
C46 C45 C44 116.4(4) . . ?
C1 C2 C3 117.2(5) . . ?
C28 C29 C30 115.4(4) . . ?
C43 C44 C45 119.0(5) . . ?

loop_
_geom_bond_atom_site_label_1
_geom_bond_atom_site_label_2
_geom_bond_distance
_geom_bond_site_symmetry_2
_geom_bond_publ_flag
O17 C79 1.193(3) . ?
S1 O14 1.419(2) . ?
S1 O13 1.422(2) . ?
S1 O18 1.433(2) . ?
S1 O12 1.580(2) . ?
S2 O3 1.417(2) . ?
S2 O2 1.419(2) . ?
S2 O4 1.439(2) . ?
S2 O1 1.577(2) . ?
S3 O19 1.402(2) . ?
S3 O11 1.431(2) . ?
S3 O10 1.445(2) . ?
S3 O9 1.587(2) . ?
O16 C79 1.323(3) . ?
O16 C78 1.459(3) . ?
O7 C40 1.317(3) . ?
O7 C39 1.456(3) . ?
O5 C25 1.321(3) . ?
O5 C24 1.456(3) . ?
N3 C80 1.465(3) . ?
N3 C81 1.488(4) . ?
C25 O6 1.191(3) . ?
C25 C26 1.499(4) . ?
C79 C80 1.501(4) . ?
N2 C41 1.464(3) . ?
N2 C42 1.493(4) . ?
N1 C26 1.459(4) . ?
N1 C27 1.488(4) . ?
C40 O8 1.192(3) . ?
C40 C41 1.502(4) . ?
O12 C66 1.441(4) . ?
C20 C21 1.514(4) . ?
C20 C19 1.515(4) . ?
C38 C39 1.489(4) . ?
C38 C37 1.517(4) . ?
C77 C78 1.490(4) . ?
C77 C76 1.513(4) . ?
C18 C19 1.510(4) . ?
C18 C17 1.516(4) . ?
C65 C66 1.473(4) . ?
C65 C64 1.514(4) . ?
C36 C35 1.510(4) . ?
C36 C37 1.512(4) . ?
C23 C24 1.490(4) . ?
C23 C22 1.514(4) . ?
C63 C64 1.504(4) . ?
C63 C62 1.513(4) . ?
O1 C12 1.438(3) . ?
C75 C74 1.508(4) . ?
C75 C76 1.510(4) . ?
C54 O9 1.428(4) . ?
C54 C53 1.465(4) . ?
C74 C73 1.518(4) . ?
C22 C21 1.507(4) . ?
C61 C62 1.497(4) . ?
C61 C60 1.508(4) . ?
C33 C34 1.511(4) . ?
C33 C32 1.517(4) . ?
C35 C34 1.516(4) . ?
C73 C72 1.509(4) . ?
C16 C15 1.510(4) . ?
C16 C17 1.511(4) . ?
C59 C60 1.501(4) . ?
C59 C58 1.512(4) . ?
C72 C71 1.513(4) . ?
C48 C47 1.491(4) . ?
C48 C49 1.495(4) . ?
C50 C49 1.489(4) . ?
C50 C51 1.500(4) . ?
C32 C31 1.515(4) . ?
C11 C12 1.479(4) . ?
C11 C10 1.508(4) . ?
C51 C52 1.492(4) . ?
C71 C70 1.509(4) . ?
C9 C10 1.498(4) . ?
C9 C8 1.507(4) . ?
C58 C57 1.485(5) . ?
C8 C7 1.500(4) . ?
C52 C53 1.500(4) . ?
C69 C70 1.511(4) . ?
C69 C68 1.511(5) . ?
C7 C6 1.507(4) . ?
C15 C14 1.514(5) . ?
C5 C6 1.502(4) . ?
C5 C4 1.507(4) . ?
C31 C30 1.504(4) . ?
C57 C56 1.496(5) . ?
C30 C29 1.499(5) . ?
C14 C13 1.493(6) . ?
C47 C46 1.501(5) . ?
C4 C3 1.488(5) . ?
C56 C55 1.478(6) . ?
C68 C67 1.500(6) . ?
C3 C2 1.496(5) . ?
C46 C45 1.480(5) . ?
C45 C44 1.494(5) . ?
C2 C1 1.461(6) . ?
C29 C28 1.494(5) . ?
C44 C43 1.437(6) . ?
